data_1569096
_journal_paper_doi 10.1039/D3DT00850A
_chemical_formula_moiety 'C18 H34 N6 S2 Si'
_chemical_formula_sum 'C18 H34 N6 S2 Si'
_chemical_formula_weight 426.72
_chemical_name_systematic MR-320
_space_group_crystal_system monoclinic
_space_group_IT_number 14
_space_group_name_Hall '-P 2ybc'
_space_group_name_H-M_alt 'P 1 21/c 1'
_atom_sites_solution_hydrogens geom
_atom_sites_solution_primary dual
_audit_creation_date 2020-09-24
_audit_creation_method
;
Olex2 1.2
(compiled 2018.05.29 svn.r3508 for OlexSys, GUI svn.r5506)
;
_audit_update_record
;
2023-03-15 deposited with the CCDC.	2023-05-10 downloaded from the CCDC.
;
_cell_angle_alpha 90
_cell_angle_beta 105.072(2)
_cell_angle_gamma 90
_cell_formula_units_Z 4
_cell_length_a 8.9460(2)
_cell_length_b 17.5161(5)
_cell_length_c 15.1931(4)
_cell_measurement_reflns_used 22274
_cell_measurement_temperature 123
_cell_measurement_theta_max 29.55
_cell_measurement_theta_min 2.67
_cell_volume 2298.85(11)
_computing_molecular_graphics 'Olex2 (Dolomanov et al., 2009)'
_computing_publication_material 'Olex2 (Dolomanov et al., 2009)'
_computing_structure_refinement 'XL (Sheldrick, 2008)'
_computing_structure_solution 'XT (Sheldrick, 2015)'
_diffrn_ambient_temperature 123
_diffrn_measured_fraction_theta_full 0.996
_diffrn_measured_fraction_theta_max 0.997
_diffrn_measurement_device_type 'STOE IPDS-2T'
_diffrn_radiation_type MoK\a
_diffrn_radiation_wavelength 0.71073
_diffrn_reflns_av_R_equivalents 0.0256
_diffrn_reflns_av_unetI/netI 0.0130
_diffrn_reflns_Laue_measured_fraction_full 0.996
_diffrn_reflns_Laue_measured_fraction_max 0.997
_diffrn_reflns_limit_h_max 11
_diffrn_reflns_limit_h_min -11
_diffrn_reflns_limit_k_max 23
_diffrn_reflns_limit_k_min -22
_diffrn_reflns_limit_l_max 20
_diffrn_reflns_limit_l_min -20
_diffrn_reflns_number 31639
_diffrn_reflns_point_group_measured_fraction_full 0.996
_diffrn_reflns_point_group_measured_fraction_max 0.997
_diffrn_reflns_theta_full 25.242
_diffrn_reflns_theta_max 27.998
_diffrn_reflns_theta_min 2.672
_exptl_absorpt_coefficient_mu 0.299
_exptl_absorpt_correction_T_max 0.8933
_exptl_absorpt_correction_T_min 0.7827
_exptl_absorpt_correction_type integration
_exptl_crystal_colour 'clear colourless'
_exptl_crystal_colour_lustre clear
_exptl_crystal_colour_primary colourless
_exptl_crystal_density_diffrn 1.233
_exptl_crystal_description block
_exptl_crystal_F_000 920
_exptl_crystal_size_max 0.5
_exptl_crystal_size_mid 0.27
_exptl_crystal_size_min 0.25
_refine_diff_density_max 0.389
_refine_diff_density_min -0.267
_refine_diff_density_rms 0.043
_refine_ls_extinction_method none
_refine_ls_goodness_of_fit_ref 1.042
_refine_ls_hydrogen_treatment constr
_refine_ls_matrix_type full
_refine_ls_number_parameters 252
_refine_ls_number_reflns 5538
_refine_ls_number_restraints 2
_refine_ls_restrained_S_all 1.042
_refine_ls_R_factor_all 0.0316
_refine_ls_R_factor_gt 0.0284
_refine_ls_shift/su_max 0.004
_refine_ls_shift/su_mean 0.000
_refine_ls_structure_factor_coef Fsqd
_refine_ls_weighting_details 'w=1/[\s^2^(Fo^2^)+(0.0463P)^2^+0.7613P] where P=(Fo^2^+2Fc^2^)/3'
_refine_ls_weighting_scheme calc
_refine_ls_wR_factor_gt 0.0792
_refine_ls_wR_factor_ref 0.0808
_reflns_Friedel_coverage 0.000
_reflns_number_gt 5051
_reflns_number_total 5538
_reflns_threshold_expression 'I > 2\s(I)'
_cod_data_source_file d3dt00850a2.cif
_cod_data_source_block 2a
_cod_database_code 1569096
_shelx_shelxl_version_number 2017/1
_shelx_space_group_comment
;
The symmetry employed for this shelxl refinement is uniquely defined
by the following loop, which should always be used as a source of
symmetry information in preference to the above space-group names.
They are only intended as comments.
;
_shelx_estimated_absorpt_t_max 0.929
_shelx_estimated_absorpt_t_min 0.865
_olex2_refinement_description
;
1. Fixed Uiso
 At 1.2 times of:
  All C(H) groups, All C(H,H) groups
 At 1.5 times of:
  All C(H,H,H) groups
2. Rigid bond restraints
 Si, C2
 with sigma for 1-2 distances of 0.001 and sigma for 1-3 distances of 0.001
 S2, C7
 with sigma for 1-2 distances of 0.001 and sigma for 1-3 distances of 0.001
 Si, C1
 with sigma for 1-2 distances of 0.001 and sigma for 1-3 distances of 0.001
3.a Secondary CH2 refined with riding coordinates:
 C11(H11A,H11B), C13(H13A,H13B), C15(H15A,H15B), C17(H17A,H17B)
3.b Aromatic/amide H refined with riding coordinates:
 C3(H3), C8(H8)
3.c Idealised Me refined as rotating group:
 C4(H4A,H4B,H4C), C5(H5A,H5B,H5C), C9(H9A,H9B,H9C), C10(H10A,H10B,H10C),
 C12(H12A,H12B,H12C), C14(H14A,H14B,H14C), C16(H16A,H16B,H16C), C18(H18A,H18B,
 H18C)
;
_olex2_submission_special_instructions 'No special instructions were received'

loop_
_space_group_symop_operation_xyz
'x, y, z'
'-x, y+1/2, -z+1/2'
'-x, -y, -z'
'x, -y-1/2, z-1/2'

loop_
_atom_site_label
_atom_site_type_symbol
_atom_site_fract_x
_atom_site_fract_y
_atom_site_fract_z
_atom_site_U_iso_or_equiv
_atom_site_adp_type
_atom_site_occupancy
_atom_site_site_symmetry_order
_atom_site_calc_flag
_atom_site_refinement_flags_posn
_atom_site_refinement_flags_adp
_atom_site_refinement_flags_occupancy
_atom_site_disorder_assembly
_atom_site_disorder_group
S1 S 0.76763(4) 0.05250(2) 0.45448(2) 0.02500(8) Uani 1 1 d . . . . .
S2 S 0.87843(4) 0.61440(2) 0.40066(2) 0.03035(9) Uani 1 1 d . U . . .
Si Si 0.58007(3) 0.33370(2) 0.28007(2) 0.01302(7) Uani 1 1 d . U . . .
N1 N 0.64998(10) 0.18388(5) 0.36525(6) 0.01476(17) Uani 1 1 d . . . . .
N2 N 0.87051(10) 0.19941(5) 0.46446(6) 0.01713(18) Uani 1 1 d . . . . .
N3 N 0.74223(11) 0.47451(5) 0.36102(6) 0.01847(18) Uani 1 1 d . . . . .
N4 N 0.82694(11) 0.52129(5) 0.25102(6) 0.02023(19) Uani 1 1 d . . . . .
N5 N 0.40785(10) 0.35721(5) 0.30087(6) 0.01628(17) Uani 1 1 d . . . . .
N6 N 0.56263(10) 0.29636(5) 0.17428(6) 0.01560(17) Uani 1 1 d . . . . .
C1 C 0.68647(12) 0.26205(6) 0.36349(7) 0.01475(19) Uani 1 1 d . U . . .
C2 C 0.76225(12) 0.14556(6) 0.42737(7) 0.01647(19) Uani 1 1 d . U . . .
C3 C 0.82531(12) 0.26992(6) 0.42615(7) 0.0168(2) Uani 1 1 d . . . . .
H3 H 0.881649 0.316184 0.441011 0.020 Uiso 1 1 calc R . . . .
C4 C 0.51250(12) 0.14606(6) 0.30917(7) 0.0186(2) Uani 1 1 d . . . . .
H4A H 0.543876 0.106159 0.272433 0.028 Uiso 1 1 calc GR . . . .
H4B H 0.447517 0.183590 0.268830 0.028 Uiso 1 1 calc GR . . . .
H4C H 0.453845 0.123064 0.348620 0.028 Uiso 1 1 calc GR . . . .
C5 C 1.00995(13) 0.18334(8) 0.53609(8) 0.0255(2) Uani 1 1 d . . . . .
H5A H 1.083051 0.225743 0.540676 0.038 Uiso 1 1 calc GR . . . .
H5B H 1.057569 0.136212 0.521583 0.038 Uiso 1 1 calc GR . . . .
H5C H 0.983217 0.177241 0.594284 0.038 Uiso 1 1 calc GR . . . .
C6 C 0.70207(12) 0.42161(6) 0.28916(7) 0.0172(2) Uani 1 1 d . . . . .
C7 C 0.81676(13) 0.53586(6) 0.33749(8) 0.0200(2) Uani 1 1 d . U . . .
C8 C 0.75621(13) 0.45274(6) 0.22120(7) 0.0191(2) Uani 1 1 d . . . . .
H8 H 0.746738 0.430765 0.162837 0.023 Uiso 1 1 calc R . . . .
C9 C 0.71160(15) 0.46709(7) 0.45030(7) 0.0243(2) Uani 1 1 d . . . . .
H9A H 0.638190 0.425295 0.448895 0.036 Uiso 1 1 calc GR . . . .
H9B H 0.667478 0.514856 0.465871 0.036 Uiso 1 1 calc GR . . . .
H9C H 0.808559 0.456123 0.496166 0.036 Uiso 1 1 calc GR . . . .
C10 C 0.89848(14) 0.57176(7) 0.19743(9) 0.0270(2) Uani 1 1 d . . . . .
H10A H 0.938783 0.541388 0.154514 0.040 Uiso 1 1 calc GR . . . .
H10B H 0.983603 0.599856 0.238200 0.040 Uiso 1 1 calc GR . . . .
H10C H 0.821164 0.607964 0.163551 0.040 Uiso 1 1 calc GR . . . .
C11 C 0.32041(13) 0.42153(6) 0.25010(7) 0.0207(2) Uani 1 1 d . . . . .
H11A H 0.221633 0.401950 0.210843 0.025 Uiso 1 1 calc R . . . .
H11B H 0.380330 0.443322 0.209743 0.025 Uiso 1 1 calc R . . . .
C12 C 0.28488(16) 0.48479(7) 0.30988(10) 0.0325(3) Uani 1 1 d . . . . .
H12A H 0.381404 0.502598 0.351636 0.049 Uiso 1 1 calc GR . . . .
H12B H 0.215575 0.465304 0.345131 0.049 Uiso 1 1 calc GR . . . .
H12C H 0.234736 0.527317 0.271482 0.049 Uiso 1 1 calc GR . . . .
C13 C 0.33665(13) 0.31950(7) 0.36550(8) 0.0224(2) Uani 1 1 d . . . . .
H13A H 0.329110 0.356489 0.413434 0.027 Uiso 1 1 calc R . . . .
H13B H 0.404474 0.277175 0.395314 0.027 Uiso 1 1 calc R . . . .
C14 C 0.17535(15) 0.28769(8) 0.32141(11) 0.0366(3) Uani 1 1 d . . . . .
H14A H 0.180150 0.254306 0.270446 0.055 Uiso 1 1 calc GR . . . .
H14B H 0.103874 0.329954 0.298867 0.055 Uiso 1 1 calc GR . . . .
H14C H 0.138663 0.258409 0.366643 0.055 Uiso 1 1 calc GR . . . .
C15 C 0.41843(12) 0.29337(7) 0.10263(7) 0.0190(2) Uani 1 1 d . . . . .
H15A H 0.330644 0.299903 0.130397 0.023 Uiso 1 1 calc R . . . .
H15B H 0.408543 0.242339 0.073682 0.023 Uiso 1 1 calc R . . . .
C16 C 0.40762(15) 0.35389(8) 0.02955(8) 0.0280(3) Uani 1 1 d . . . . .
H16A H 0.312351 0.346356 -0.018965 0.042 Uiso 1 1 calc GR . . . .
H16B H 0.497254 0.349679 0.004040 0.042 Uiso 1 1 calc GR . . . .
H16C H 0.406273 0.404646 0.056467 0.042 Uiso 1 1 calc GR . . . .
C17 C 0.70152(13) 0.27193(7) 0.14763(7) 0.0206(2) Uani 1 1 d . . . . .
H17A H 0.793981 0.286463 0.196454 0.025 Uiso 1 1 calc R . . . .
H17B H 0.706189 0.299802 0.091716 0.025 Uiso 1 1 calc R . . . .
C18 C 0.7082(2) 0.18718(8) 0.13012(12) 0.0428(4) Uani 1 1 d . . . . .
H18A H 0.618819 0.172374 0.080565 0.064 Uiso 1 1 calc GR . . . .
H18B H 0.706272 0.158985 0.185521 0.064 Uiso 1 1 calc GR . . . .
H18C H 0.803853 0.175261 0.112913 0.064 Uiso 1 1 calc GR . . . .

loop_
_atom_site_aniso_label
_atom_site_aniso_U_11
_atom_site_aniso_U_22
_atom_site_aniso_U_33
_atom_site_aniso_U_23
_atom_site_aniso_U_13
_atom_site_aniso_U_12
S1 0.03199(16) 0.01637(13) 0.02465(14) 0.00334(10) 0.00381(11) 0.00415(11)
S2 0.03185(17) 0.01976(14) 0.03481(17) -0.00759(11) 0.00034(13) -0.00757(11)
Si 0.01403(13) 0.01337(13) 0.01126(13) -0.00015(9) 0.00254(10) -0.00036(9)
N1 0.0146(4) 0.0155(4) 0.0134(4) 0.0001(3) 0.0022(3) -0.0004(3)
N2 0.0136(4) 0.0212(4) 0.0152(4) 0.0005(3) 0.0013(3) 0.0026(3)
N3 0.0208(4) 0.0170(4) 0.0160(4) -0.0018(3) 0.0019(3) -0.0026(3)
N4 0.0190(4) 0.0179(4) 0.0228(4) 0.0028(3) 0.0037(4) -0.0027(3)
N5 0.0179(4) 0.0165(4) 0.0154(4) 0.0024(3) 0.0061(3) 0.0028(3)
N6 0.0138(4) 0.0197(4) 0.0128(4) -0.0024(3) 0.0027(3) 0.0013(3)
C1 0.0150(4) 0.0156(5) 0.0135(4) -0.0001(3) 0.0034(3) -0.0009(3)
C2 0.0166(5) 0.0188(5) 0.0144(4) 0.0000(4) 0.0049(4) 0.0023(4)
C3 0.0154(5) 0.0184(5) 0.0161(4) -0.0004(4) 0.0031(4) -0.0007(4)
C4 0.0172(5) 0.0208(5) 0.0163(5) -0.0017(4) 0.0015(4) -0.0042(4)
C5 0.0156(5) 0.0340(6) 0.0223(5) 0.0006(5) -0.0030(4) 0.0055(4)
C6 0.0184(5) 0.0164(5) 0.0156(4) -0.0013(4) 0.0023(4) -0.0018(4)
C7 0.0178(5) 0.0165(5) 0.0228(5) -0.0002(4) -0.0001(4) -0.0013(4)
C8 0.0200(5) 0.0181(5) 0.0186(5) 0.0005(4) 0.0039(4) -0.0015(4)
C9 0.0318(6) 0.0246(5) 0.0158(5) -0.0037(4) 0.0052(4) -0.0037(5)
C10 0.0232(6) 0.0243(6) 0.0336(6) 0.0089(5) 0.0077(5) -0.0039(4)
C11 0.0218(5) 0.0193(5) 0.0207(5) 0.0035(4) 0.0047(4) 0.0060(4)
C12 0.0352(7) 0.0224(6) 0.0370(7) -0.0047(5) 0.0040(5) 0.0108(5)
C13 0.0240(5) 0.0250(5) 0.0217(5) 0.0056(4) 0.0122(4) 0.0049(4)
C14 0.0236(6) 0.0341(7) 0.0549(9) 0.0127(6) 0.0155(6) -0.0005(5)
C15 0.0170(5) 0.0252(5) 0.0137(4) -0.0030(4) 0.0019(4) -0.0016(4)
C16 0.0259(6) 0.0406(7) 0.0167(5) 0.0068(5) 0.0044(4) 0.0076(5)
C17 0.0189(5) 0.0261(5) 0.0180(5) -0.0001(4) 0.0068(4) 0.0046(4)
C18 0.0532(9) 0.0272(7) 0.0616(10) -0.0004(6) 0.0390(8) 0.0107(6)

loop_
_atom_type_symbol
_atom_type_description
_atom_type_scat_dispersion_real
_atom_type_scat_dispersion_imag
_atom_type_scat_source
C C 0.0033 0.0016 'International Tables Vol C Tables 4.2.6.8 and 6.1.1.4'
H H 0.0000 0.0000 'International Tables Vol C Tables 4.2.6.8 and 6.1.1.4'
N N 0.0061 0.0033 'International Tables Vol C Tables 4.2.6.8 and 6.1.1.4'
S S 0.1246 0.1234 'International Tables Vol C Tables 4.2.6.8 and 6.1.1.4'
Si Si 0.0817 0.0704 'International Tables Vol C Tables 4.2.6.8 and 6.1.1.4'

loop_
_geom_angle_atom_site_label_1
_geom_angle_atom_site_label_2
_geom_angle_atom_site_label_3
_geom_angle
_geom_angle_site_symmetry_1
_geom_angle_site_symmetry_3
_geom_angle_publ_flag
N5 Si N6 113.75(4) . . ?
N5 Si C1 111.36(4) . . ?
N5 Si C6 109.02(5) . . ?
N6 Si C1 106.79(4) . . ?
N6 Si C6 107.09(5) . . ?
C1 Si C6 108.64(5) . . ?
C1 N1 C4 126.42(9) . . ?
C2 N1 C1 111.04(9) . . ?
C2 N1 C4 122.54(9) . . ?
C2 N2 C3 110.23(9) . . ?
C2 N2 C5 123.64(10) . . ?
C3 N2 C5 126.10(10) . . ?
C6 N3 C9 126.30(9) . . ?
C7 N3 C6 111.12(9) . . ?
C7 N3 C9 122.58(9) . . ?
C7 N4 C8 109.86(9) . . ?
C7 N4 C10 124.98(10) . . ?
C8 N4 C10 125.14(10) . . ?
C11 N5 Si 118.15(7) . . ?
C13 N5 Si 126.14(7) . . ?
C13 N5 C11 115.70(9) . . ?
C15 N6 Si 124.38(7) . . ?
C15 N6 C17 115.61(8) . . ?
C17 N6 Si 119.72(7) . . ?
N1 C1 Si 126.04(7) . . ?
C3 C1 Si 128.34(8) . . ?
C3 C1 N1 105.00(9) . . ?
N1 C2 S1 128.10(8) . . ?
N1 C2 N2 105.17(9) . . ?
N2 C2 S1 126.72(8) . . ?
N2 C3 H3 125.7 . . ?
C1 C3 N2 108.56(9) . . ?
C1 C3 H3 125.7 . . ?
N1 C4 H4A 109.5 . . ?
N1 C4 H4B 109.5 . . ?
N1 C4 H4C 109.5 . . ?
H4A C4 H4B 109.5 . . ?
H4A C4 H4C 109.5 . . ?
H4B C4 H4C 109.5 . . ?
N2 C5 H5A 109.5 . . ?
N2 C5 H5B 109.5 . . ?
N2 C5 H5C 109.5 . . ?
H5A C5 H5B 109.5 . . ?
H5A C5 H5C 109.5 . . ?
H5B C5 H5C 109.5 . . ?
N3 C6 Si 128.76(8) . . ?
C8 C6 Si 126.04(8) . . ?
C8 C6 N3 104.79(9) . . ?
N3 C7 S2 127.23(9) . . ?
N3 C7 N4 105.38(9) . . ?
N4 C7 S2 127.36(9) . . ?
N4 C8 H8 125.6 . . ?
C6 C8 N4 108.83(10) . . ?
C6 C8 H8 125.6 . . ?
N3 C9 H9A 109.5 . . ?
N3 C9 H9B 109.5 . . ?
N3 C9 H9C 109.5 . . ?
H9A C9 H9B 109.5 . . ?
H9A C9 H9C 109.5 . . ?
H9B C9 H9C 109.5 . . ?
N4 C10 H10A 109.5 . . ?
N4 C10 H10B 109.5 . . ?
N4 C10 H10C 109.5 . . ?
H10A C10 H10B 109.5 . . ?
H10A C10 H10C 109.5 . . ?
H10B C10 H10C 109.5 . . ?
N5 C11 H11A 108.7 . . ?
N5 C11 H11B 108.7 . . ?
N5 C11 C12 114.27(9) . . ?
H11A C11 H11B 107.6 . . ?
C12 C11 H11A 108.7 . . ?
C12 C11 H11B 108.7 . . ?
C11 C12 H12A 109.5 . . ?
C11 C12 H12B 109.5 . . ?
C11 C12 H12C 109.5 . . ?
H12A C12 H12B 109.5 . . ?
H12A C12 H12C 109.5 . . ?
H12B C12 H12C 109.5 . . ?
N5 C13 H13A 108.9 . . ?
N5 C13 H13B 108.9 . . ?
N5 C13 C14 113.40(10) . . ?
H13A C13 H13B 107.7 . . ?
C14 C13 H13A 108.9 . . ?
C14 C13 H13B 108.9 . . ?
C13 C14 H14A 109.5 . . ?
C13 C14 H14B 109.5 . . ?
C13 C14 H14C 109.5 . . ?
H14A C14 H14B 109.5 . . ?
H14A C14 H14C 109.5 . . ?
H14B C14 H14C 109.5 . . ?
N6 C15 H15A 108.9 . . ?
N6 C15 H15B 108.9 . . ?
N6 C15 C16 113.37(9) . . ?
H15A C15 H15B 107.7 . . ?
C16 C15 H15A 108.9 . . ?
C16 C15 H15B 108.9 . . ?
C15 C16 H16A 109.5 . . ?
C15 C16 H16B 109.5 . . ?
C15 C16 H16C 109.5 . . ?
H16A C16 H16B 109.5 . . ?
H16A C16 H16C 109.5 . . ?
H16B C16 H16C 109.5 . . ?
N6 C17 H17A 108.7 . . ?
N6 C17 H17B 108.7 . . ?
N6 C17 C18 114.20(10) . . ?
H17A C17 H17B 107.6 . . ?
C18 C17 H17A 108.7 . . ?
C18 C17 H17B 108.7 . . ?
C17 C18 H18A 109.5 . . ?
C17 C18 H18B 109.5 . . ?
C17 C18 H18C 109.5 . . ?
H18A C18 H18B 109.5 . . ?
H18A C18 H18C 109.5 . . ?
H18B C18 H18C 109.5 . . ?

loop_
_geom_bond_atom_site_label_1
_geom_bond_atom_site_label_2
_geom_bond_distance
_geom_bond_site_symmetry_2
_geom_bond_publ_flag
S1 C2 1.6788(11) . ?
S2 C7 1.6860(11) . ?
Si N5 1.7018(9) . ?
Si N6 1.7043(9) . ?
Si C1 1.8602(10) . ?
Si C6 1.8717(11) . ?
N1 C1 1.4095(13) . ?
N1 C2 1.3627(13) . ?
N1 C4 1.4602(13) . ?
N2 C2 1.3644(14) . ?
N2 C3 1.3802(14) . ?
N2 C5 1.4538(13) . ?
N3 C6 1.4056(13) . ?
N3 C7 1.3605(14) . ?
N3 C9 1.4578(14) . ?
N4 C7 1.3644(15) . ?
N4 C8 1.3778(14) . ?
N4 C10 1.4578(14) . ?
N5 C11 1.4704(13) . ?
N5 C13 1.4601(13) . ?
N6 C15 1.4566(13) . ?
N6 C17 1.4672(13) . ?
C1 C3 1.3612(14) . ?
C3 H3 0.9500 . ?
C4 H4A 0.9800 . ?
C4 H4B 0.9800 . ?
C4 H4C 0.9800 . ?
C5 H5A 0.9800 . ?
C5 H5B 0.9800 . ?
C5 H5C 0.9800 . ?
C6 C8 1.3631(15) . ?
C8 H8 0.9500 . ?
C9 H9A 0.9800 . ?
C9 H9B 0.9800 . ?
C9 H9C 0.9800 . ?
C10 H10A 0.9800 . ?
C10 H10B 0.9800 . ?
C10 H10C 0.9800 . ?
C11 H11A 0.9900 . ?
C11 H11B 0.9900 . ?
C11 C12 1.5179(16) . ?
C12 H12A 0.9800 . ?
C12 H12B 0.9800 . ?
C12 H12C 0.9800 . ?
C13 H13A 0.9900 . ?
C13 H13B 0.9900 . ?
C13 C14 1.5293(18) . ?
C14 H14A 0.9800 . ?
C14 H14B 0.9800 . ?
C14 H14C 0.9800 . ?
C15 H15A 0.9900 . ?
C15 H15B 0.9900 . ?
C15 C16 1.5197(16) . ?
C16 H16A 0.9800 . ?
C16 H16B 0.9800 . ?
C16 H16C 0.9800 . ?
C17 H17A 0.9900 . ?
C17 H17B 0.9900 . ?
C17 C18 1.5121(18) . ?
C18 H18A 0.9800 . ?
C18 H18B 0.9800 . ?
C18 H18C 0.9800 . ?
